data_7035523
loop_
_publ_author_name
'Sequeira, Gail M.'
'Tan, Wayne Y.'
'Moore, Evan G.'

_publ_section_title
;
 Structural features and near infra-red (NIR) luminescence of isomeric
 Yb(iii) bipyridyl-N,N'-dioxide coordination polymers.
;
_journal_issue 29
_journal_name_full 'Dalton transactions (Cambridge, England : 2003)'
_journal_page_first 13378
_journal_page_last 13383
_journal_paper_doi 10.1039/c5dt01875g
_journal_volume 44
_journal_year 2015
_chemical_formula_moiety 'Yb2, 2(C10 H8 N2 O2), 6(NO3), 2(C H4 O)'
_chemical_formula_sum 'C22 H24 N10 O24 Yb2'
_chemical_formula_weight 1158.56
_space_group_crystal_system monoclinic
_space_group_IT_number 15
_space_group_name_Hall '-C 2yc'
_space_group_name_H-M_alt 'C 1 2/c 1'
_symmetry_space_group_name_Hall '-C 2yc'
_symmetry_space_group_name_H-M 'C 1 2/c 1'
_atom_sites_solution_hydrogens geom
_audit_creation_method SHELXL-2014/7
_audit_update_record
;
2015-05-15 deposited with the CCDC.
2015-06-24 downloaded from the CCDC.
;
_cell_angle_alpha 90
_cell_angle_beta 93.458(10)
_cell_angle_gamma 90
_cell_formula_units_Z 2
_cell_length_a 15.319(2)
_cell_length_b 8.1376(13)
_cell_length_c 13.8906(16)
_cell_measurement_reflns_used 1663
_cell_measurement_temperature 190(2)
_cell_measurement_theta_max 24.8550
_cell_measurement_theta_min 3.2620
_cell_volume 1728.4(4)
_computing_cell_refinement
;
CrysAlisPro, Agilent Technologies,
Version 1.171.36.24 (release 03-12-2012 CrysAlis171 .NET)
(compiled Dec  3 2012,18:21:49)
;
_computing_data_collection
;
CrysAlisPro, Agilent Technologies,
Version 1.171.36.24 (release 03-12-2012 CrysAlis171 .NET)
(compiled Dec  3 2012,18:21:49)
;
_computing_data_reduction
;
CrysAlisPro, Agilent Technologies,
Version 1.171.36.24 (release 03-12-2012 CrysAlis171 .NET)
(compiled Dec  3 2012,18:21:49)
;
_computing_molecular_graphics 'ORTEP-3 (Farrugia, 1997), WINGX-32 (Farrugia, 1999)'
_computing_publication_material 'enCIFer 1.0 (CCDC, 2003)'
_computing_structure_refinement 'SHELXL-2014/7 (Sheldrick, 2014)'
_computing_structure_solution 'SIR-97 (Altomare et. al., 1999)'
_diffrn_ambient_temperature 190(2)
_diffrn_detector_area_resol_mean 16.0696
_diffrn_measured_fraction_theta_full 0.999
_diffrn_measured_fraction_theta_max 0.900
_diffrn_measurement_device_type 'Xcalibur, Sapphire3, Gemini ultra'
_diffrn_radiation_source 'Enhance (Mo) X-ray Source'
_diffrn_radiation_type MoK\a
_diffrn_radiation_wavelength 0.71073
_diffrn_reflns_av_R_equivalents 0.0759
_diffrn_reflns_av_unetI/netI 0.0990
_diffrn_reflns_laue_measured_fraction_full 0.999
_diffrn_reflns_laue_measured_fraction_max 0.900
_diffrn_reflns_limit_h_max 19
_diffrn_reflns_limit_h_min -20
_diffrn_reflns_limit_k_max 10
_diffrn_reflns_limit_k_min -11
_diffrn_reflns_limit_l_max 17
_diffrn_reflns_limit_l_min -12
_diffrn_reflns_number 6212
_diffrn_reflns_point_group_measured_fraction_full 0.999
_diffrn_reflns_point_group_measured_fraction_max 0.900
_diffrn_reflns_theta_full 25.242
_diffrn_reflns_theta_max 28.899
_diffrn_reflns_theta_min 2.835
_exptl_absorpt_coefficient_mu 5.490
_exptl_absorpt_correction_T_max 1.00000
_exptl_absorpt_correction_T_min 0.86961
_exptl_absorpt_correction_type multi-scan
_exptl_absorpt_process_details
;
CrysAlisPro, Agilent Technologies,
Version 1.171.36.24 (release 03-12-2012 CrysAlis171 .NET)
(compiled Dec  3 2012,18:21:49)
Empirical absorption correction using spherical harmonics,
 implemented in SCALE3 ABSPACK scaling algorithm.
;
_exptl_crystal_colour colorless
_exptl_crystal_density_diffrn 2.226
_exptl_crystal_description block
_exptl_crystal_F_000 1116
_exptl_crystal_size_max 0.3
_exptl_crystal_size_mid 0.2
_exptl_crystal_size_min 0.2
_refine_diff_density_max 1.882
_refine_diff_density_min -1.085
_refine_diff_density_rms 0.193
_refine_ls_extinction_method none
_refine_ls_goodness_of_fit_ref 0.971
_refine_ls_hydrogen_treatment constr
_refine_ls_matrix_type full
_refine_ls_number_parameters 160
_refine_ls_number_reflns 2045
_refine_ls_number_restraints 0
_refine_ls_restrained_S_all 0.971
_refine_ls_R_factor_all 0.0896
_refine_ls_R_factor_gt 0.0516
_refine_ls_shift/su_max 0.000
_refine_ls_shift/su_mean 0.000
_refine_ls_structure_factor_coef Fsqd
_refine_ls_weighting_details 'w=1/[\s^2^(Fo^2^)+(0.0357P)^2^] where P=(Fo^2^+2Fc^2^)/3'
_refine_ls_weighting_scheme calc
_refine_ls_wR_factor_gt 0.0918
_refine_ls_wR_factor_ref 0.1036
_reflns_Friedel_coverage 0.000
_reflns_number_gt 1411
_reflns_number_total 2045
_reflns_threshold_expression 'I > 2\s(I)'
_cod_data_source_file c5dt01875g2.cif
_cod_data_source_block shelx
_cod_depositor_comments 'Adding full bibliography for 7035522--7035525.cif.'
_cod_database_code 7035523
_shelx_shelxl_version_number 2014/7
_shelx_space_group_comment
;
The symmetry employed for this shelxl refinement is uniquely defined
by the following loop, which should always be used as a source of
symmetry information in preference to the above space-group names.
They are only intended as comments.
;

loop_
_space_group_symop_operation_xyz
'x, y, z'
'-x, y, -z+1/2'
'x+1/2, y+1/2, z'
'-x+1/2, y+1/2, -z+1/2'
'-x, -y, -z'
'x, -y, z-1/2'
'-x+1/2, -y+1/2, -z'
'x+1/2, -y+1/2, z-1/2'

loop_
_atom_site_label
_atom_site_type_symbol
_atom_site_fract_x
_atom_site_fract_y
_atom_site_fract_z
_atom_site_U_iso_or_equiv
_atom_site_adp_type
_atom_site_occupancy
_atom_site_site_symmetry_order
_atom_site_calc_flag
_atom_site_refinement_flags_posn
_atom_site_refinement_flags_adp
_atom_site_refinement_flags_occupancy
_atom_site_disorder_assembly
_atom_site_disorder_group
O2 O 0.0090(4) 0.4388(8) 0.3581(5) 0.062(2) Uani 1 1 d . . . . .
C13 C 0.1033(6) 0.6560(12) 0.3520(7) 0.049(2) Uani 1 1 d . . . . .
H13 H 0.0754 0.6886 0.2921 0.059 Uiso 1 1 calc R U . . .
O33 O -0.0299(8) -0.0406(13) 0.2992(8) 0.048(3) Uani 0.5 1 d . . P A 1
O1M1 O -0.0356(13) 0.078(2) 0.3745(11) 0.043(5) Uani 0.5 1 d . . P A 2
C1M1 C -0.1000(17) -0.048(3) 0.3814(17) 0.072(8) Uani 0.5 1 d . . P A 2
H1M1 H -0.1426 -0.0411 0.3261 0.108 Uiso 0.5 1 calc R U P A 2
H1M2 H -0.1301 -0.0341 0.4412 0.108 Uiso 0.5 1 calc R U P A 2
H1M3 H -0.0714 -0.1559 0.3818 0.108 Uiso 0.5 1 calc R U P A 2
Yb1 Yb 0.0000 0.24102(5) 0.2500 0.03394(19) Uani 1 2 d S T P . .
N2 N 0.1821(5) 0.2394(9) 0.2983(5) 0.0433(18) Uani 1 1 d . . . . .
O13 O 0.2586(4) 0.2450(9) 0.3204(5) 0.068(2) Uani 1 1 d . . . . .
O11 O 0.1479(4) 0.3356(7) 0.2338(4) 0.0438(15) Uani 1 1 d . . . . .
O12 O 0.1294(4) 0.1462(7) 0.3367(4) 0.0511(17) Uani 1 1 d . . . . .
C3 C 0.2149(5) 0.7001(9) 0.4778(5) 0.0306(18) Uani 1 1 d . . . . .
C1 C 0.1177(6) 0.4719(10) 0.4778(7) 0.051(3) Uani 1 1 d . . . . .
H1 H 0.0988 0.3749 0.5084 0.061 Uiso 1 1 calc R U . . .
C2 C 0.1859(6) 0.5580(9) 0.5180(6) 0.043(2) Uani 1 1 d . . . . .
H2 H 0.2146 0.5187 0.5760 0.051 Uiso 1 1 calc R U . . .
N1 N 0.0767(5) 0.5220(9) 0.3954(6) 0.0443(19) Uani 1 1 d . . . . .
C4 C 0.1702(5) 0.7477(10) 0.3922(6) 0.042(2) Uani 1 1 d . . . . .
H4 H 0.1866 0.8461 0.3612 0.051 Uiso 1 1 calc R U . . .
O31 O -0.0404(14) 0.1358(19) 0.4115(12) 0.054(5) Uani 0.5 1 d . . P A 1
O32 O -0.0404(9) -0.1219(15) 0.4453(8) 0.053(4) Uani 0.5 1 d . . P A 1
N3 N -0.0403(13) -0.012(2) 0.3879(11) 0.034(4) Uani 0.5 1 d . . P A 1

loop_
_atom_site_aniso_label
_atom_site_aniso_U_11
_atom_site_aniso_U_22
_atom_site_aniso_U_33
_atom_site_aniso_U_23
_atom_site_aniso_U_13
_atom_site_aniso_U_12
O2 0.045(4) 0.077(5) 0.067(5) -0.053(4) 0.019(3) -0.037(4)
C13 0.038(6) 0.062(6) 0.047(6) 0.005(5) 0.000(5) -0.010(5)
O33 0.072(10) 0.039(6) 0.031(7) 0.009(5) -0.010(6) -0.013(6)
O1M1 0.068(12) 0.041(11) 0.019(9) 0.013(8) -0.004(8) -0.028(10)
C1M1 0.058(16) 0.081(17) 0.077(19) 0.000(13) 0.011(14) -0.045(15)
Yb1 0.0555(4) 0.0247(3) 0.0209(3) 0.000 -0.0044(2) 0.000
N2 0.050(5) 0.049(4) 0.030(4) -0.010(4) -0.004(4) 0.020(5)
O13 0.046(4) 0.105(6) 0.051(4) 0.013(4) -0.002(3) 0.019(5)
O11 0.040(4) 0.054(4) 0.037(4) 0.014(3) -0.001(3) 0.011(3)
O12 0.058(5) 0.050(4) 0.046(4) 0.014(3) 0.004(3) 0.004(3)
C3 0.035(5) 0.031(4) 0.027(4) -0.012(3) 0.009(4) -0.005(3)
C1 0.065(7) 0.039(5) 0.050(6) -0.008(4) 0.019(5) -0.029(5)
C2 0.051(6) 0.041(5) 0.037(5) 0.000(4) 0.008(4) -0.020(4)
N1 0.042(5) 0.048(4) 0.045(5) -0.027(4) 0.019(4) -0.012(4)
C4 0.034(5) 0.040(5) 0.052(5) 0.000(4) -0.003(4) -0.008(5)
O31 0.087(13) 0.034(9) 0.041(11) -0.019(7) 0.021(10) -0.015(8)
O32 0.081(11) 0.051(8) 0.027(7) 0.005(6) -0.002(7) -0.029(7)
N3 0.047(12) 0.037(10) 0.020(9) 0.017(8) 0.014(8) -0.002(9)

loop_
_atom_type_symbol
_atom_type_description
_atom_type_scat_dispersion_real
_atom_type_scat_dispersion_imag
_atom_type_scat_source
C C 0.0030 0.0020 'International Tables Vol C Tables 4.2.6.8 and 6.1.1.4'
H H 0.0000 0.0000 'International Tables Vol C Tables 4.2.6.8 and 6.1.1.4'
N N 0.0060 0.0030 'International Tables Vol C Tables 4.2.6.8 and 6.1.1.4'
O O 0.0110 0.0060 'International Tables Vol C Tables 4.2.6.8 and 6.1.1.4'
Yb Yb -0.3850 5.5490 'International Tables Vol C Tables 4.2.6.8 and 6.1.1.4'

loop_
_geom_angle_atom_site_label_1
_geom_angle_atom_site_label_2
_geom_angle_atom_site_label_3
_geom_angle
_geom_angle_site_symmetry_1
_geom_angle_site_symmetry_3
N1 O2 Yb1 131.2(5) . .
N1 C13 C4 120.8(9) . .
N1 C13 H13 119.6 . .
C4 C13 H13 119.6 . .
N3 O33 O33 152.7(16) . 2
N3 O33 Yb1 97.9(11) . .
O33 O33 Yb1 69.7(3) 2 .
C1M1 O1M1 Yb1 131.9(14) . .
O1M1 C1M1 H1M1 109.5 . .
O1M1 C1M1 H1M2 109.5 . .
H1M1 C1M1 H1M2 109.5 . .
O1M1 C1M1 H1M3 109.5 . .
H1M1 C1M1 H1M3 109.5 . .
H1M2 C1M1 H1M3 109.5 . .
O2 Yb1 O2 86.0(4) . 2
O2 Yb1 O1M1 159.8(5) . 2
O2 Yb1 O1M1 85.1(5) 2 2
O2 Yb1 O1M1 85.1(5) . .
O2 Yb1 O1M1 159.8(5) 2 .
O1M1 Yb1 O1M1 108.7(9) 2 .
O2 Yb1 O12 82.9(2) . .
O2 Yb1 O12 126.6(2) 2 .
O1M1 Yb1 O12 88.0(5) 2 .
O1M1 Yb1 O12 70.0(5) . .
O2 Yb1 O12 126.6(2) . 2
O2 Yb1 O12 82.9(2) 2 2
O1M1 Yb1 O12 70.0(5) 2 2
O1M1 Yb1 O12 88.0(5) . 2
O12 Yb1 O12 142.3(3) . 2
O2 Yb1 O11 79.1(2) . .
O2 Yb1 O11 73.9(2) 2 .
O1M1 Yb1 O11 81.1(5) 2 .
O1M1 Yb1 O11 121.8(5) . .
O12 Yb1 O11 52.7(2) . .
O12 Yb1 O11 144.3(2) 2 .
O2 Yb1 O11 73.9(2) . 2
O2 Yb1 O11 79.1(2) 2 2
O1M1 Yb1 O11 121.8(5) 2 2
O1M1 Yb1 O11 81.1(5) . 2
O12 Yb1 O11 144.3(2) . 2
O12 Yb1 O11 52.7(2) 2 2
O11 Yb1 O11 142.8(3) . 2
O2 Yb1 O33 120.0(3) . .
O2 Yb1 O33 150.7(3) 2 .
O12 Yb1 O33 73.7(3) . .
O12 Yb1 O33 71.0(3) 2 .
O11 Yb1 O33 121.2(3) . .
O11 Yb1 O33 94.6(3) 2 .
O2 Yb1 O33 150.7(3) . 2
O2 Yb1 O33 120.0(3) 2 2
O12 Yb1 O33 71.0(3) . 2
O12 Yb1 O33 73.7(3) 2 2
O11 Yb1 O33 94.6(3) . 2
O11 Yb1 O33 121.2(3) 2 2
O33 Yb1 O33 40.5(6) . 2
O2 Yb1 O31 148.2(4) . 2
O2 Yb1 O31 69.4(4) 2 2
O12 Yb1 O31 95.7(5) . 2
O12 Yb1 O31 71.4(5) 2 2
O11 Yb1 O31 75.1(5) . 2
O11 Yb1 O31 118.3(5) 2 2
O33 Yb1 O31 89.5(4) . 2
O33 Yb1 O31 51.0(4) 2 2
O2 Yb1 O31 69.4(4) . .
O2 Yb1 O31 148.2(4) 2 .
O12 Yb1 O31 71.4(5) . .
O12 Yb1 O31 95.7(5) 2 .
O11 Yb1 O31 118.3(5) . .
O11 Yb1 O31 75.1(5) 2 .
O33 Yb1 O31 51.0(4) . .
O33 Yb1 O31 89.5(4) 2 .
O31 Yb1 O31 140.2(6) 2 .
O13 N2 O12 124.2(8) . .
O13 N2 O11 120.8(8) . .
O12 N2 O11 115.0(7) . .
O13 N2 Yb1 177.3(6) . .
O12 N2 Yb1 56.7(4) . .
O11 N2 Yb1 58.3(4) . .
N2 O11 Yb1 95.0(5) . .
N2 O12 Yb1 97.3(5) . .
C2 C3 C4 115.3(8) . .
C2 C3 C3 123.3(10) . 7_566
C4 C3 C3 121.4(9) . 7_566
N1 C1 C2 120.6(8) . .
N1 C1 H1 119.7 . .
C2 C1 H1 119.7 . .
C1 C2 C3 122.2(9) . .
C1 C2 H2 118.9 . .
C3 C2 H2 118.9 . .
O2 N1 C13 120.1(8) . .
O2 N1 C1 119.9(7) . .
C13 N1 C1 120.0(8) . .
C13 C4 C3 121.2(8) . .
C13 C4 H4 119.4 . .
C3 C4 H4 119.4 . .
N3 O31 Yb1 95.2(11) . .
O32 N3 O31 122.9(16) . .
O32 N3 O33 121.0(17) . .
O31 N3 O33 115.6(16) . .
O32 N3 Yb1 167.6(15) . .
O31 N3 Yb1 59.5(10) . .
O33 N3 Yb1 56.4(8) . .

loop_
_geom_bond_atom_site_label_1
_geom_bond_atom_site_label_2
_geom_bond_distance
_geom_bond_site_symmetry_2
O2 N1 1.319(8) .
O2 Yb1 2.200(5) .
C13 N1 1.322(11) .
C13 C4 1.359(11) .
C13 H13 0.9500 .
O33 N3 1.272(18) .
O33 O33 1.69(2) 2
O33 Yb1 2.443(10) .
O1M1 C1M1 1.43(2) .
O1M1 Yb1 2.270(16) .
C1M1 H1M1 0.9800 .
C1M1 H1M2 0.9800 .
C1M1 H1M3 0.9800 .
Yb1 O2 2.200(5) 2
Yb1 O1M1 2.270(16) 2
Yb1 O12 2.385(6) .
Yb1 O12 2.385(6) 2
Yb1 O11 2.416(6) .
Yb1 O11 2.416(6) 2
Yb1 O33 2.443(10) 2
Yb1 O31 2.513(17) 2
Yb1 O31 2.513(17) .
N2 O13 1.194(9) .
N2 O12 1.250(9) .
N2 O11 1.279(8) .
C3 C2 1.370(10) .
C3 C4 1.392(11) .
C3 C3 1.454(15) 7_566
C1 N1 1.336(10) .
C1 C2 1.349(11) .
C1 H1 0.9500 .
C2 H2 0.9500 .
C4 H4 0.9500 .
O31 N3 1.25(2) .
O32 N3 1.197(19) .

loop_
_geom_torsion_atom_site_label_1
_geom_torsion_atom_site_label_2
_geom_torsion_atom_site_label_3
_geom_torsion_atom_site_label_4
_geom_torsion
_geom_torsion_site_symmetry_1
O13 N2 O11 Yb1 -177.0(7) .
O12 N2 O11 Yb1 0.9(7) .
O13 N2 O12 Yb1 176.9(7) .
O11 N2 O12 Yb1 -0.9(7) .
N1 C1 C2 C3 1.2(14) .
C4 C3 C2 C1 -1.0(13) .
C3 C3 C2 C1 176.7(9) 7_566
Yb1 O2 N1 C13 87.4(10) .
Yb1 O2 N1 C1 -93.6(9) .
C4 C13 N1 O2 176.5(7) .
C4 C13 N1 C1 -2.5(14) .
C2 C1 N1 O2 -178.4(7) .
C2 C1 N1 C13 0.6(13) .
N1 C13 C4 C3 2.7(14) .
C2 C3 C4 C13 -0.9(13) .
C3 C3 C4 C13 -178.6(9) 7_566
Yb1 O31 N3 O32 165.7(19) .
Yb1 O31 N3 O33 -6(2) .
O33 O33 N3 O32 -105(3) 2
Yb1 O33 N3 O32 -165.7(18) .
O33 O33 N3 O31 67(3) 2
Yb1 O33 N3 O31 7(2) .
O33 O33 N3 Yb1 60.4(19) 2
